data_4334519
loop_
_publ_author_name
'Tiziana Funaioli'
'Piero Leoni'
'Lorella Marchetti'
'Alberto Albinati'
'Silvia Rizzato'
'Fabrizia Fabrizi de Biani'
'Andrea Ienco'
'Gabriele Manca'
'Carlo Mealli'

_publ_contact_author_address
;     
Dipartimento di Chimica e Chimica Industriale
Universita' di Pisa
Via Risorgimento 35. I-56126 Pisa (Italy)
;
_publ_contact_author_email leoni@dcci.unipi.it
_publ_contact_author_name 'P. Leoni'
_publ_section_title
;
 Unprecedented Tris-Phosphido-Bridged Triangular Clusters with 42 Valence
 Electrons. Chemical, Electrochemical and Computational Studies of their
 Formation and Stability
;
_journal_name_full 'Inorganic Chemistry'
_journal_page_first 4635
_journal_page_last 4647
_journal_paper_doi 10.1021/ic400251y
_journal_volume 52
_journal_year 2013
_chemical_formula_sum 'C24 H54 I3 P3 Pt3'
_chemical_formula_weight 1401.55
_chemical_name_common
;
 Pt3(mu-PBut2)3I3
;
_space_group_IT_number 176
_symmetry_cell_setting hexagonal
_symmetry_space_group_name_Hall '-P 6c'
_symmetry_space_group_name_H-M 'P 63/m'
_atom_sites_solution_hydrogens geom
_atom_sites_solution_primary direct
_atom_sites_solution_secondary difmap
_cell_angle_alpha 90.00
_cell_angle_beta 90.00
_cell_angle_gamma 120.00
_cell_formula_units_Z 2
_cell_length_a 12.4547(11)
_cell_length_b 12.4547
_cell_length_c 14.3765(13)
_cell_measurement_reflns_used 5120
_cell_measurement_temperature 293(2)
_cell_measurement_theta_max 29.075
_cell_measurement_theta_min 2.361
_cell_volume 1931.3(2)
_computing_cell_refinement 'SAINTPLUS  (Bruker AXS, 1999)'
_computing_data_collection 'SMART      (Bruker AXS, 2001)'
_computing_data_reduction 'SAINTPLUS  (Bruker AXS, 1999)'
_computing_molecular_graphics
;     
 ORTEP for Windows v1.074 (L.J. Farrugia 1997)
 Mercury CSD 3.0.1 (Build RC6), CCDC, Cambridge (2011)
;
_computing_publication_material 'WinGX v1.64.05(L.J. Farrugia, J. Appl. Cryst.,1999,32, 837)'
_computing_structure_refinement 'SHELXL-97 (Acta Cryst.,2008,A64,112)'
_computing_structure_solution 'SHELXS-97 (Sheldrick, 1990)'
_diffrn_ambient_temperature 293(2)
_diffrn_measured_fraction_theta_full 0.971
_diffrn_measured_fraction_theta_max 0.971
_diffrn_measurement_device_type 'Bruker APEX CCD'
_diffrn_measurement_method 'phi and omega scans'
_diffrn_radiation_monochromator graphite
_diffrn_radiation_source 'fine-focus sealed tube'
_diffrn_radiation_type MoK\a
_diffrn_radiation_wavelength 0.71073
_diffrn_reflns_av_R_equivalents 0.0213
_diffrn_reflns_av_sigmaI/netI 0.0122
_diffrn_reflns_limit_h_max 17
_diffrn_reflns_limit_h_min -16
_diffrn_reflns_limit_k_max 16
_diffrn_reflns_limit_k_min -16
_diffrn_reflns_limit_l_max 19
_diffrn_reflns_limit_l_min -19
_diffrn_reflns_number 17940
_diffrn_reflns_theta_full 29.41
_diffrn_reflns_theta_max 29.41
_diffrn_reflns_theta_min 1.89
_exptl_absorpt_coefficient_mu 13.372
_exptl_absorpt_correction_T_max 1.0000
_exptl_absorpt_correction_T_min 0.5533
_exptl_absorpt_correction_type empirical
_exptl_absorpt_process_details 'Sadabs 2.01 (Bruker AXS, 1999)'
_exptl_crystal_colour 'dark red'
_exptl_crystal_density_diffrn 2.410
_exptl_crystal_description prismatic
_exptl_crystal_F_000 1272
_exptl_crystal_size_max 0.18
_exptl_crystal_size_mid 0.14
_exptl_crystal_size_min 0.10
_refine_diff_density_max 1.332
_refine_diff_density_min -1.239
_refine_diff_density_rms 0.089
_refine_ls_extinction_coef 0.00265(9)
_refine_ls_extinction_expression Fc^*^=kFc[1+0.001xFc^2^\l^3^/sin(2\q)]^-1/4^
_refine_ls_extinction_method SHELXL
_refine_ls_goodness_of_fit_ref 1.048
_refine_ls_hydrogen_treatment constr
_refine_ls_matrix_type full
_refine_ls_number_parameters 56
_refine_ls_number_reflns 1801
_refine_ls_number_restraints 12
_refine_ls_restrained_S_all 1.046
_refine_ls_R_factor_all 0.0212
_refine_ls_R_factor_gt 0.0183
_refine_ls_shift/su_max 0.001
_refine_ls_shift/su_mean 0.000
_refine_ls_structure_factor_coef Fsqd
_refine_ls_weighting_details 'calc w=1/[\s^2^(Fo^2^)+(0.0165P)^2^+3.0777P] where P=(Fo^2^+2Fc^2^)/3'
_refine_ls_weighting_scheme calc
_refine_ls_wR_factor_gt 0.0409
_refine_ls_wR_factor_ref 0.0419
_reflns_number_gt 1665
_reflns_number_total 1801
_reflns_threshold_expression >2sigma(I)
_cod_data_source_file ic400251y_si_001_1.cif
_cod_data_source_block Pt3I3
_cod_database_code 4334519

loop_
_symmetry_equiv_pos_as_xyz
'x, y, z'
'-y, x-y, z'
'-x+y, -x, z'
'-x, -y, z+1/2'
'y, -x+y, z+1/2'
'x-y, x, z+1/2'
'-x, -y, -z'
'y, -x+y, -z'
'x-y, x, -z'
'x, y, -z-1/2'
'-y, x-y, -z-1/2'
'-x+y, -x, -z-1/2'

loop_
_atom_site_label
_atom_site_type_symbol
_atom_site_fract_x
_atom_site_fract_y
_atom_site_fract_z
_atom_site_U_iso_or_equiv
_atom_site_adp_type
_atom_site_occupancy
_atom_site_symmetry_multiplicity
_atom_site_calc_flag
_atom_site_refinement_flags
Pt Pt 1.342463(14) 0.551463(14) 0.2500 0.03412(7) Uani 1 2 d S
I I 1.35625(5) 0.34771(4) 0.2500 0.0967(2) Uani 1 2 d S
P P 1.12986(10) 0.44654(10) 0.2500 0.0392(2) Uani 1 2 d S
C1 C 1.0524(4) 0.3628(4) 0.3601(3) 0.0636(10) Uani 1 1 d .
C2 C 0.9212(5) 0.3419(5) 0.3678(4) 0.0990(19) Uani 1 1 d .
H2A H 0.9239 0.4202 0.3644 0.148 Uiso 1 1 calc R
H2B H 0.8855 0.3027 0.4261 0.148 Uiso 1 1 calc R
H2C H 0.8716 0.2898 0.3176 0.148 Uiso 1 1 calc R
C3 C 1.1290(5) 0.4478(6) 0.4387(3) 0.114(3) Uani 1 1 d U
H3A H 1.1314 0.5258 0.4330 0.172 Uiso 1 1 calc R
H3B H 1.2119 0.4612 0.4356 0.172 Uiso 1 1 calc R
H3C H 1.0924 0.4103 0.4972 0.172 Uiso 1 1 calc R
C4 C 1.0454(8) 0.2382(6) 0.3674(6) 0.163(4) Uani 1 1 d U
H4A H 1.1273 0.2495 0.3635 0.244 Uiso 1 1 calc R
H4B H 0.9956 0.1857 0.3175 0.244 Uiso 1 1 calc R
H4C H 1.0087 0.2004 0.4259 0.244 Uiso 1 1 calc R

loop_
_atom_site_aniso_label
_atom_site_aniso_U_11
_atom_site_aniso_U_22
_atom_site_aniso_U_33
_atom_site_aniso_U_23
_atom_site_aniso_U_13
_atom_site_aniso_U_12
Pt 0.03246(9) 0.02800(8) 0.04381(10) 0.000 0.000 0.01654(6)
I 0.0865(3) 0.0453(2) 0.1764(6) 0.000 0.000 0.0465(2)
P 0.0316(5) 0.0312(5) 0.0444(6) 0.000 0.000 0.0078(4)
C1 0.057(2) 0.056(2) 0.061(2) 0.0190(18) 0.0181(18) 0.0169(18)
C2 0.059(3) 0.118(5) 0.085(4) 0.017(3) 0.030(3) 0.018(3)
C3 0.089(4) 0.150(6) 0.043(2) 0.021(3) 0.001(2) 0.013(4)
C4 0.234(9) 0.100(5) 0.185(8) 0.097(5) 0.129(7) 0.106(6)

loop_
_atom_type_symbol
_atom_type_description
_atom_type_scat_dispersion_real
_atom_type_scat_dispersion_imag
_atom_type_scat_source
C C 0.0033 0.0016 'International Tables Vol C Tables 4.2.6.8 and 6.1.1.4'
H H 0.0000 0.0000 'International Tables Vol C Tables 4.2.6.8 and 6.1.1.4'
P P 0.1023 0.0942 'International Tables Vol C Tables 4.2.6.8 and 6.1.1.4'
I I -0.4742 1.8119 'International Tables Vol C Tables 4.2.6.8 and 6.1.1.4'
Pt Pt -1.7033 8.3905 'International Tables Vol C Tables 4.2.6.8 and 6.1.1.4'

loop_
_geom_angle_atom_site_label_1
_geom_angle_atom_site_label_2
_geom_angle_atom_site_label_3
_geom_angle
_geom_angle_site_symmetry_1
_geom_angle_site_symmetry_3
P Pt P 171.36(3) . 2_755
P Pt Pt 115.79(3) . 2_755
P Pt Pt 55.57(3) 2_755 2_755
P Pt Pt 55.79(3) . 3_775
P Pt Pt 115.57(3) 2_755 3_775
Pt Pt Pt 60.000(4) 2_755 3_775
P Pt I 93.67(3) . .
P Pt I 94.97(3) 2_755 .
Pt Pt I 150.534(15) 2_755 .
Pt Pt I 149.466(15) 3_775 .
C1 P C1 115.1(3) 10_556 .
C1 P Pt 116.29(14) 10_556 .
C1 P Pt 116.29(14) . .
C1 P Pt 116.30(14) 10_556 3_775
C1 P Pt 116.30(14) . 3_775
Pt P Pt 68.64(3) . 3_775
C4 C1 C3 111.0(6) . .
C4 C1 C2 108.2(5) . .
C3 C1 C2 108.2(4) . .
C4 C1 P 112.3(4) . .
C3 C1 P 105.7(3) . .
C2 C1 P 111.4(3) . .

loop_
_geom_bond_atom_site_label_1
_geom_bond_atom_site_label_2
_geom_bond_distance
_geom_bond_site_symmetry_2
Pt P 2.2932(11) .
Pt P 2.2994(11) 2_755
Pt Pt 2.5893(3) 2_755
Pt Pt 2.5893(3) 3_775
Pt I 2.6277(4) .
P C1 1.876(4) 10_556
P C1 1.876(4) .
P Pt 2.2994(11) 3_775
C1 C4 1.513(7) .
C1 C3 1.516(7) .
C1 C2 1.526(7) .

loop_
_geom_torsion_atom_site_label_1
_geom_torsion_atom_site_label_2
_geom_torsion_atom_site_label_3
_geom_torsion_atom_site_label_4
_geom_torsion
_geom_torsion_site_symmetry_1
_geom_torsion_site_symmetry_4
P Pt P C1 109.72(16) 2_755 10_556
Pt Pt P C1 109.72(16) 2_755 10_556
Pt Pt P C1 109.72(16) 3_775 10_556
I Pt P C1 -70.28(16) . 10_556
P Pt P C1 -109.72(16) 2_755 .
Pt Pt P C1 -109.72(16) 2_755 .
Pt Pt P C1 -109.72(16) 3_775 .
I Pt P C1 70.28(16) . .
P Pt P Pt 0.0 2_755 3_775
Pt Pt P Pt 0.0 2_755 3_775
I Pt P Pt 180.0 . 3_775
C1 P C1 C4 59.7(6) 10_556 .
Pt P C1 C4 -81.3(5) . .
Pt P C1 C4 -159.3(5) 3_775 .
C1 P C1 C3 -179.1(3) 10_556 .
Pt P C1 C3 39.9(4) . .
Pt P C1 C3 -38.1(4) 3_775 .
C1 P C1 C2 -61.8(5) 10_556 .
Pt P C1 C2 157.1(3) . .
Pt P C1 C2 79.2(4) 3_775 .
